data_7005040
loop_
_publ_author_name
'Chiozzone, Ra\'ul'
'Gonz\'alez, Ricardo'
'Kremer, Carlos'
'Cerd\'a, Mar\'ia Fernanda'
'Armentano, Donatella'
'De Munno, Giovanni'
'Mart\'inez-Lillo, Jos\'e'
'Faus, Juan'

_publ_section_title
;
 A novel series of rhenium-bipyrimidine complexes: synthesis, crystal
 structure and electrochemical properties.
;
_journal_issue 6
_journal_name_full 'Dalton transactions (Cambridge, England : 2003)'
_journal_page_first 653
_journal_page_last 660
_journal_paper_doi 10.1039/b615136a
_journal_year 2007
_chemical_formula_sum 'C24 H42 Br4 N5 Re'
_chemical_formula_weight 906.46
_chemical_name_systematic
;
?
;
_space_group_IT_number 4
_symmetry_cell_setting monoclinic
_symmetry_space_group_name_Hall 'P 2yb'
_symmetry_space_group_name_H-M 'P 1 21 1'
_atom_sites_solution_hydrogens geom
_atom_sites_solution_primary direct
_atom_sites_solution_secondary difmap
_audit_creation_method SHELXL-97
_cell_angle_alpha 90.00
_cell_angle_beta 105.87(3)
_cell_angle_gamma 90.00
_cell_formula_units_Z 4
_cell_length_a 16.227(3)
_cell_length_b 11.094(2)
_cell_length_c 18.502(4)
_cell_measurement_reflns_used 30
_cell_measurement_temperature 293(2)
_cell_measurement_theta_max 30
_cell_measurement_theta_min 15
_cell_volume 3203.8(12)
_computing_cell_refinement 'Siemens P3'
_computing_data_collection 'Siemens P3'
_computing_data_reduction 'Siemens SHELXTL'
_computing_molecular_graphics XP
_computing_publication_material 'SHELXL-97 (Sheldrick, 1997)'
_computing_structure_refinement 'SHELXL-97 (Sheldrick, 1997)'
_computing_structure_solution 'SHELXS-97 (Sheldrick, 1990)'
_diffrn_ambient_temperature 293(2)
_diffrn_measured_fraction_theta_full 0.999
_diffrn_measured_fraction_theta_max 0.999
_diffrn_measurement_device_type 'R3m/V automatic four-circle diffractometer'
_diffrn_measurement_method omega/2-theta-scans
_diffrn_radiation_monochromator graphite
_diffrn_radiation_source 'fine-focus sealed tube'
_diffrn_radiation_type MoK\a
_diffrn_radiation_wavelength 0.71073
_diffrn_reflns_av_R_equivalents 0.0476
_diffrn_reflns_av_sigmaI/netI 0.0689
_diffrn_reflns_limit_h_max 19
_diffrn_reflns_limit_h_min 0
_diffrn_reflns_limit_k_max 13
_diffrn_reflns_limit_k_min 0
_diffrn_reflns_limit_l_max 21
_diffrn_reflns_limit_l_min -22
_diffrn_reflns_number 6237
_diffrn_reflns_theta_full 25.05
_diffrn_reflns_theta_max 25.05
_diffrn_reflns_theta_min 1.96
_diffrn_standards_decay_% 2.2
_diffrn_standards_interval_count 50
_diffrn_standards_number 2
_exptl_absorpt_coefficient_mu 8.802
_exptl_absorpt_correction_T_max 0.1919
_exptl_absorpt_correction_T_min 0.1267
_exptl_absorpt_correction_type empirical
_exptl_absorpt_process_details psi-scan
_exptl_crystal_colour red-purple
_exptl_crystal_density_diffrn 1.879
_exptl_crystal_density_method 'not measured'
_exptl_crystal_description irregular
_exptl_crystal_F_000 1744
_exptl_crystal_size_max 0.40
_exptl_crystal_size_mid 0.30
_exptl_crystal_size_min 0.28
_refine_diff_density_max 1.485
_refine_diff_density_min -1.762
_refine_diff_density_rms 0.136
_refine_ls_abs_structure_details 'Flack H D (1983), Acta Cryst. A39, 876-881'
_refine_ls_abs_structure_Flack 0.03(2)
_refine_ls_extinction_method none
_refine_ls_goodness_of_fit_ref 0.892
_refine_ls_hydrogen_treatment riding
_refine_ls_matrix_type full
_refine_ls_number_parameters 577
_refine_ls_number_reflns 5992
_refine_ls_number_restraints 1
_refine_ls_restrained_S_all 0.892
_refine_ls_R_factor_all 0.0734
_refine_ls_R_factor_gt 0.0501
_refine_ls_shift/su_max 0.003
_refine_ls_shift/su_mean 0.000
_refine_ls_structure_factor_coef Fsqd
_refine_ls_weighting_details 'calc w=1/[\s^2^(Fo^2^)+(0.0720P)^2^+0.0000P] where P=(Fo^2^+2Fc^2^)/3'
_refine_ls_weighting_scheme calc
_refine_ls_wR_factor_gt 0.1143
_refine_ls_wR_factor_ref 0.1218
_reflns_number_gt 4070
_reflns_number_total 5992
_reflns_threshold_expression >2sigma(I)
_cod_data_source_file b615136a.txt
_cod_data_source_block rebrbpmc
_cod_depositor_comments
;
The following automatic conversions were performed:
'_symmetry_cell_setting' value 'Monoclinic' changed to 'monoclinic'
according to '/home/saulius/struct/CIF-dictionaries/cif_core.dic'
dictionary named 'cif_core.dic' version 2.4.1 from 2010-06-29.

Automatic conversion script
Id: cif_fix_enum 1527 2010-12-29 10:47:43Z saulius 
;
_cod_original_cell_volume 3203.8(11)
_cod_original_sg_symbol_H-M P2(1)
_cod_database_code 7005040

loop_
_symmetry_equiv_pos_as_xyz
'x, y, z'
'-x, y+1/2, -z'

loop_
_atom_site_label
_atom_site_type_symbol
_atom_site_fract_x
_atom_site_fract_y
_atom_site_fract_z
_atom_site_U_iso_or_equiv
_atom_site_adp_type
_atom_site_occupancy
_atom_site_symmetry_multiplicity
_atom_site_calc_flag
_atom_site_refinement_flags
_atom_site_disorder_assembly
_atom_site_disorder_group
Re1 Re 0.34169(5) 0.56154(8) 0.74125(4) 0.0669(2) Uani 1 1 d . . .
Br1 Br 0.42226(17) 0.3669(3) 0.77538(16) 0.1012(9) Uani 1 1 d . . .
Br2 Br 0.38223(19) 0.6270(3) 0.87703(13) 0.1066(9) Uani 1 1 d . . .
Br3 Br 0.20446(17) 0.4617(2) 0.74983(15) 0.0870(7) Uani 1 1 d . . .
Br4 Br 0.26567(16) 0.7611(2) 0.70415(14) 0.0860(7) Uani 1 1 d . . .
N1 N 0.4433(11) 0.6433(16) 0.7123(10) 0.072(5) Uani 1 1 d . . .
N2 N 0.3219(11) 0.5244(16) 0.6278(9) 0.070(5) Uani 1 1 d . . .
C1 C 0.5195(18) 0.699(4) 0.7593(16) 0.122(11) Uani 1 1 d . . .
H1A H 0.5300 0.6986 0.8113 0.147 Uiso 1 1 calc R . .
C2 C 0.5761(16) 0.752(2) 0.727(2) 0.105(9) Uani 1 1 d . . .
H2A H 0.6250 0.7915 0.7549 0.126 Uiso 1 1 calc R . .
C3 C 0.557(2) 0.745(3) 0.649(2) 0.121(12) Uani 1 1 d . . .
H3A H 0.5972 0.7744 0.6265 0.145 Uiso 1 1 calc R . .
C4 C 0.4394(12) 0.6509(19) 0.6398(12) 0.068(6) Uani 1 1 d . . .
C5 C 0.3691(15) 0.582(2) 0.5912(11) 0.073(6) Uani 1 1 d . . .
N3 N 0.4926(15) 0.704(2) 0.6083(12) 0.090(6) Uani 1 1 d . . .
N4 N 0.3564(12) 0.5771(19) 0.5163(9) 0.080(5) Uani 1 1 d . . .
C6 C 0.2644(14) 0.443(2) 0.5848(11) 0.085(7) Uani 1 1 d . . .
H6A H 0.2352 0.3905 0.6083 0.102 Uiso 1 1 calc R . .
C7 C 0.2497(14) 0.438(3) 0.5092(14) 0.098(8) Uani 1 1 d . . .
H7A H 0.2060 0.3893 0.4809 0.117 Uiso 1 1 calc R . .
C8 C 0.2976(15) 0.502(2) 0.4757(12) 0.076(6) Uani 1 1 d . . .
H8A H 0.2903 0.4938 0.4243 0.091 Uiso 1 1 calc R . .
Re2 Re 0.85407(5) 0.91831(7) 0.76671(4) 0.0580(2) Uani 1 1 d . . .
Br5 Br 0.80734(14) 0.7911(2) 0.86124(11) 0.0774(6) Uani 1 1 d . . .
Br6 Br 0.71701(14) 1.0383(2) 0.73551(12) 0.0793(6) Uani 1 1 d . . .
Br7 Br 0.79178(15) 0.7611(2) 0.66687(11) 0.0751(6) Uani 1 1 d . . .
Br8 Br 0.91055(15) 1.0324(2) 0.67249(12) 0.0792(6) Uani 1 1 d . . .
N5 N 0.9176(11) 1.0296(19) 0.8542(9) 0.075(5) Uani 1 1 d . . .
N6 N 0.9767(11) 0.8437(17) 0.8040(10) 0.074(5) Uani 1 1 d . . .
C9 C 0.8887(14) 1.131(2) 0.8759(11) 0.072(5) Uani 1 1 d . . .
H9A H 0.8353 1.1606 0.8492 0.086 Uiso 1 1 calc R . .
C10 C 0.9372(17) 1.195(2) 0.9386(14) 0.096(8) Uani 1 1 d . . .
H10A H 0.9168 1.2673 0.9526 0.115 Uiso 1 1 calc R . .
C11 C 1.0145(15) 1.151(3) 0.9786(13) 0.086(7) Uani 1 1 d . . .
H11A H 1.0466 1.1914 1.0209 0.104 Uiso 1 1 calc R . .
C12 C 0.9982(13) 0.9903(19) 0.8959(11) 0.066(5) Uani 1 1 d . . .
N7 N 1.0441(11) 1.047(2) 0.9559(11) 0.093(6) Uani 1 1 d . . .
N8 N 1.1084(13) 0.846(2) 0.8957(13) 0.097(6) Uani 1 1 d . . .
C13 C 1.0290(13) 0.883(2) 0.8675(10) 0.065(5) Uani 1 1 d . . .
C14 C 1.1359(16) 0.757(3) 0.8591(18) 0.095(8) Uani 1 1 d . . .
H14A H 1.1905 0.7258 0.8793 0.114 Uiso 1 1 calc R . .
C15 C 1.0874(15) 0.712(2) 0.7948(17) 0.092(7) Uani 1 1 d . . .
H15A H 1.1085 0.6506 0.7704 0.110 Uiso 1 1 calc R . .
C16 C 1.0063(15) 0.756(2) 0.7649(13) 0.082(7) Uani 1 1 d . . .
H16A H 0.9721 0.7266 0.7193 0.099 Uiso 1 1 calc R . .
N9 N 0.3125(13) 0.1012(18) 0.9194(10) 0.091(6) Uani 1 1 d . . .
C17 C 0.2975(18) 0.025(3) 0.9857(15) 0.114(9) Uani 1 1 d . . .
H17A H 0.2380 0.0344 0.9854 0.137 Uiso 1 1 calc R . .
H17B H 0.3060 -0.0591 0.9756 0.137 Uiso 1 1 calc R . .
C18 C 0.349(2) 0.051(6) 1.0593(18) 0.19(2) Uani 1 1 d . . .
H18A H 0.3458 0.1370 1.0690 0.228 Uiso 1 1 calc R . .
H18B H 0.4082 0.0318 1.0629 0.228 Uiso 1 1 calc R . .
C19 C 0.318(3) -0.023(6) 1.121(2) 0.19(2) Uani 1 1 d . . .
H19A H 0.3576 -0.0087 1.1704 0.226 Uiso 1 1 calc R . .
H19B H 0.2619 0.0040 1.1222 0.226 Uiso 1 1 calc R . .
C20 C 0.316(4) -0.150(5) 1.104(3) 0.22(2) Uani 1 1 d . . .
H20A H 0.2952 -0.1940 1.1398 0.331 Uiso 1 1 calc R . .
H20B H 0.3729 -0.1773 1.1057 0.331 Uiso 1 1 calc R . .
H20C H 0.2789 -0.1634 1.0543 0.331 Uiso 1 1 calc R . .
C21 C 0.3988 0.0720 0.8881 0.050 Uiso 1 1 d . . .
H21A H 0.3842 0.0866 0.8344 0.060 Uiso 1 1 calc R . .
H21B H 0.4447 0.1268 0.9121 0.060 Uiso 1 1 calc R . .
C22 C 0.4250 -0.0356 0.9012 0.050 Uiso 1 1 d . . .
H22A H 0.3943 -0.0862 0.8598 0.060 Uiso 1 1 calc R . .
H22B H 0.4113 -0.0636 0.9462 0.060 Uiso 1 1 calc R . .
C23 C 0.5294 -0.0522 0.9126 0.050 Uiso 1 1 d . . .
H23A H 0.5588 -0.0360 0.9648 0.060 Uiso 1 1 calc R . .
H23B H 0.5402 -0.1358 0.9028 0.060 Uiso 1 1 calc R . .
C24 C 0.5615 0.0124 0.8727 0.050 Uiso 1 1 d . . .
H24A H 0.6217 -0.0041 0.8836 0.075 Uiso 1 1 calc R . .
H24B H 0.5531 0.0957 0.8829 0.075 Uiso 1 1 calc R . .
H24C H 0.5345 -0.0044 0.8207 0.075 Uiso 1 1 calc R . .
C25 C 0.2419(13) 0.047(2) 0.8538(11) 0.090(7) Uani 1 1 d . . .
H25A H 0.1870 0.0544 0.8647 0.108 Uiso 1 1 calc R . .
H25B H 0.2533 -0.0381 0.8493 0.108 Uiso 1 1 calc R . .
C26 C 0.2371(17) 0.111(2) 0.7772(15) 0.104(8) Uani 1 1 d . . .
H26A H 0.2372 0.1979 0.7835 0.124 Uiso 1 1 calc R . .
H26B H 0.2862 0.0890 0.7597 0.124 Uiso 1 1 calc R . .
C27 C 0.1586(18) 0.073(3) 0.7234(16) 0.123(10) Uani 1 1 d . . .
H27A H 0.1109 0.0912 0.7438 0.147 Uiso 1 1 calc R . .
H27B H 0.1604 -0.0139 0.7178 0.147 Uiso 1 1 calc R . .
C28 C 0.141(2) 0.129(4) 0.647(2) 0.180(19) Uani 1 1 d . . .
H28A H 0.0883 0.0991 0.6158 0.270 Uiso 1 1 calc R . .
H28B H 0.1871 0.1092 0.6257 0.270 Uiso 1 1 calc R . .
H28C H 0.1381 0.2150 0.6519 0.270 Uiso 1 1 calc R . .
C29 C 0.3044(16) 0.233(3) 0.9311(14) 0.099(8) Uani 1 1 d . . .
H29A H 0.3456 0.2556 0.9779 0.119 Uiso 1 1 calc R . .
H29B H 0.3201 0.2757 0.8909 0.119 Uiso 1 1 calc R . .
C30 C 0.219(2) 0.276(3) 0.9336(15) 0.122(10) Uani 1 1 d . . .
H30A H 0.1982 0.2278 0.9690 0.147 Uiso 1 1 calc R . .
H30B H 0.1780 0.2679 0.8844 0.147 Uiso 1 1 calc R . .
C31 C 0.2256(17) 0.408(3) 0.9579(15) 0.105(8) Uani 1 1 d . . .
H31A H 0.2589 0.4152 1.0100 0.126 Uiso 1 1 calc R . .
H31B H 0.2541 0.4545 0.9273 0.126 Uiso 1 1 calc R . .
C32 C 0.141(2) 0.454(4) 0.9489(17) 0.177(19) Uani 1 1 d . . .
H32A H 0.1436 0.5366 0.9650 0.265 Uiso 1 1 calc R . .
H32B H 0.1125 0.4069 0.9787 0.265 Uiso 1 1 calc R . .
H32C H 0.1087 0.4490 0.8970 0.265 Uiso 1 1 calc R . .
N10 N 0.7818(10) 0.3910(14) 0.5739(8) 0.064(4) Uani 1 1 d . . .
C33 C 0.8496(13) 0.4437(16) 0.6393(10) 0.067(5) Uani 1 1 d . . .
H33A H 0.8222 0.5029 0.6637 0.081 Uiso 1 1 calc R . .
H33B H 0.8906 0.4865 0.6193 0.081 Uiso 1 1 calc R . .
C34 C 0.8990(16) 0.357(2) 0.6992(14) 0.092(7) Uani 1 1 d . . .
H34A H 0.8580 0.3072 0.7151 0.111 Uiso 1 1 calc R . .
H34B H 0.9324 0.3040 0.6764 0.111 Uiso 1 1 calc R . .
C35 C 0.9570(18) 0.412(3) 0.7663(16) 0.119(10) Uani 1 1 d . . .
H35A H 0.9957 0.4674 0.7514 0.143 Uiso 1 1 calc R . .
H35B H 0.9911 0.3500 0.7976 0.143 Uiso 1 1 calc R . .
C36 C 0.905(2) 0.480(3) 0.8109(16) 0.136(13) Uani 1 1 d . . .
H36A H 0.9438 0.5177 0.8538 0.204 Uiso 1 1 calc R . .
H36B H 0.8690 0.4243 0.8275 0.204 Uiso 1 1 calc R . .
H36C H 0.8709 0.5403 0.7796 0.204 Uiso 1 1 calc R . .
C37 C 0.7455(16) 0.494(2) 0.5205(14) 0.086(7) Uani 1 1 d . . .
H37A H 0.7914 0.5262 0.5020 0.103 Uiso 1 1 calc R . .
H37B H 0.7274 0.5569 0.5490 0.103 Uiso 1 1 calc R . .
C38 C 0.6706(19) 0.463(2) 0.4531(14) 0.101(8) Uani 1 1 d . . .
H38A H 0.6897 0.4093 0.4198 0.121 Uiso 1 1 calc R . .
H38B H 0.6264 0.4225 0.4700 0.121 Uiso 1 1 calc R . .
C39 C 0.6343(18) 0.576(3) 0.4113(17) 0.122(10) Uani 1 1 d . . .
H39A H 0.6783 0.6129 0.3923 0.146 Uiso 1 1 calc R . .
H39B H 0.6203 0.6317 0.4464 0.146 Uiso 1 1 calc R . .
C40 C 0.5535(18) 0.557(4) 0.3448(16) 0.150(13) Uani 1 1 d . . .
H40A H 0.5353 0.6327 0.3210 0.225 Uiso 1 1 calc R . .
H40B H 0.5085 0.5233 0.3631 0.225 Uiso 1 1 calc R . .
H40C H 0.5666 0.5024 0.3091 0.225 Uiso 1 1 calc R . .
C41 C 0.8187(12) 0.2939(19) 0.5352(11) 0.065(5) Uani 1 1 d . . .
H41A H 0.8374 0.2286 0.5708 0.078 Uiso 1 1 calc R . .
H41B H 0.7727 0.2628 0.4943 0.078 Uiso 1 1 calc R . .
C42 C 0.8912(17) 0.325(3) 0.5042(14) 0.102(8) Uani 1 1 d . . .
H42A H 0.8713 0.3832 0.4641 0.123 Uiso 1 1 calc R . .
H42B H 0.9355 0.3637 0.5434 0.123 Uiso 1 1 calc R . .
C43 C 0.9292(15) 0.222(3) 0.4747(14) 0.106(9) Uani 1 1 d . . .
H43A H 0.9453 0.1629 0.5150 0.127 Uiso 1 1 calc R . .
H43B H 0.8837 0.1853 0.4355 0.127 Uiso 1 1 calc R . .
C44 C 0.999(2) 0.235(5) 0.446(2) 0.19(2) Uani 1 1 d . . .
H44A H 1.0139 0.1582 0.4292 0.280 Uiso 1 1 calc R . .
H44B H 1.0466 0.2662 0.4842 0.280 Uiso 1 1 calc R . .
H44C H 0.9845 0.2899 0.4042 0.280 Uiso 1 1 calc R . .
C45 C 0.7100(12) 0.3331(19) 0.5999(11) 0.068(5) Uani 1 1 d . . .
H45A H 0.6665 0.3049 0.5560 0.082 Uiso 1 1 calc R . .
H45B H 0.7328 0.2631 0.6301 0.082 Uiso 1 1 calc R . .
C46 C 0.6679(16) 0.413(3) 0.6446(14) 0.106(8) Uani 1 1 d . . .
H46A H 0.6543 0.4905 0.6197 0.127 Uiso 1 1 calc R . .
H46B H 0.7065 0.4270 0.6941 0.127 Uiso 1 1 calc R . .
C47 C 0.5816(19) 0.350(3) 0.6523(16) 0.119(11) Uani 1 1 d . . .
H47A H 0.5960 0.2700 0.6734 0.142 Uiso 1 1 calc R . .
H47B H 0.5598 0.3958 0.6877 0.142 Uiso 1 1 calc R . .
C48 C 0.5155(16) 0.339(3) 0.5846(17) 0.126(11) Uani 1 1 d . . .
H48A H 0.4675 0.2976 0.5944 0.188 Uiso 1 1 calc R . .
H48B H 0.5360 0.2932 0.5489 0.188 Uiso 1 1 calc R . .
H48C H 0.4980 0.4172 0.5647 0.188 Uiso 1 1 calc R . .

loop_
_atom_site_aniso_label
_atom_site_aniso_U_11
_atom_site_aniso_U_22
_atom_site_aniso_U_33
_atom_site_aniso_U_23
_atom_site_aniso_U_13
_atom_site_aniso_U_12
Re1 0.0694(5) 0.0804(6) 0.0532(4) 0.0057(4) 0.0207(4) 0.0031(4)
Br1 0.0958(18) 0.1080(19) 0.113(2) 0.0372(16) 0.0507(16) 0.0294(15)
Br2 0.120(2) 0.140(2) 0.0578(13) -0.0033(15) 0.0220(14) -0.0033(19)
Br3 0.0887(17) 0.0874(17) 0.1007(17) 0.0063(13) 0.0528(14) 0.0032(12)
Br4 0.0891(16) 0.0842(15) 0.0864(16) 0.0074(13) 0.0270(13) 0.0088(13)
N1 0.074(11) 0.079(12) 0.071(12) -0.022(10) 0.032(10) -0.015(9)
N2 0.075(11) 0.081(12) 0.053(9) 0.004(8) 0.016(9) 0.008(9)
C1 0.09(2) 0.17(3) 0.083(18) -0.01(2) -0.022(16) 0.02(2)
C2 0.067(17) 0.089(18) 0.15(3) -0.008(19) 0.016(18) -0.030(14)
C3 0.12(3) 0.13(3) 0.15(3) 0.04(2) 0.09(3) 0.03(2)
C4 0.054(12) 0.072(13) 0.072(14) 0.034(11) 0.007(11) 0.015(10)
C5 0.095(15) 0.074(14) 0.058(12) 0.029(11) 0.033(11) 0.007(12)
N3 0.078(14) 0.114(17) 0.084(15) 0.008(12) 0.035(12) -0.010(13)
N4 0.099(13) 0.091(13) 0.054(10) -0.005(10) 0.026(9) -0.012(12)
C6 0.083(14) 0.12(2) 0.057(13) -0.013(14) 0.020(11) -0.016(15)
C7 0.069(14) 0.12(2) 0.096(18) -0.035(18) 0.017(13) -0.023(17)
C8 0.086(16) 0.085(15) 0.055(12) 0.005(12) 0.015(12) 0.003(13)
Re2 0.0606(4) 0.0649(5) 0.0467(4) -0.0026(4) 0.0118(3) 0.0032(4)
Br5 0.0756(14) 0.1015(17) 0.0538(11) 0.0079(11) 0.0154(10) -0.0045(12)
Br6 0.0666(13) 0.0958(17) 0.0710(13) -0.0035(12) 0.0113(10) 0.0176(12)
Br7 0.0926(15) 0.0702(13) 0.0584(12) -0.0115(10) 0.0136(11) -0.0013(11)
Br8 0.0895(15) 0.0815(15) 0.0696(13) 0.0099(11) 0.0271(12) -0.0009(12)
N5 0.057(10) 0.113(16) 0.053(10) -0.009(10) 0.010(8) -0.013(10)
N6 0.063(11) 0.094(13) 0.067(11) 0.008(10) 0.023(9) 0.017(9)
C9 0.070(14) 0.083(15) 0.063(13) -0.012(11) 0.021(11) -0.003(12)
C10 0.11(2) 0.065(14) 0.106(19) -0.037(14) 0.018(16) -0.011(14)
C11 0.072(16) 0.11(2) 0.069(15) 0.002(14) 0.000(12) 0.019(14)
C12 0.068(13) 0.075(13) 0.049(11) 0.000(10) 0.004(10) -0.018(11)
N7 0.064(11) 0.125(18) 0.081(13) -0.008(14) 0.007(10) -0.021(13)
N8 0.065(13) 0.105(16) 0.113(17) 0.010(14) 0.007(12) -0.001(12)
C13 0.057(12) 0.099(16) 0.036(10) -0.002(9) 0.009(9) 0.003(10)
C14 0.059(15) 0.097(19) 0.13(2) 0.027(18) 0.023(16) 0.009(14)
C15 0.063(15) 0.092(17) 0.13(2) 0.009(17) 0.035(15) 0.014(13)
C16 0.090(17) 0.082(16) 0.078(15) -0.019(13) 0.028(13) -0.007(13)
N9 0.107(15) 0.090(15) 0.067(12) 0.008(10) 0.011(11) -0.014(11)
C17 0.11(2) 0.10(2) 0.12(2) 0.025(17) 0.008(18) 0.009(16)
C18 0.11(2) 0.35(7) 0.10(2) 0.04(4) 0.02(2) -0.03(4)
C19 0.15(4) 0.28(7) 0.12(3) 0.00(4) 0.00(3) -0.01(4)
C20 0.27(7) 0.16(5) 0.23(6) 0.01(4) 0.07(5) -0.04(5)
C25 0.077(15) 0.113(19) 0.077(14) -0.006(15) 0.015(12) 0.002(15)
C26 0.10(2) 0.093(18) 0.12(2) -0.020(16) 0.040(17) -0.006(15)
C27 0.12(2) 0.13(2) 0.10(2) 0.00(2) -0.010(17) -0.03(2)
C28 0.14(3) 0.22(5) 0.15(3) -0.11(3) 0.01(3) 0.01(3)
C29 0.082(17) 0.13(2) 0.074(16) -0.025(15) 0.000(13) -0.004(16)
C30 0.15(3) 0.15(3) 0.067(16) 0.009(18) 0.028(17) 0.02(2)
C31 0.093(18) 0.14(2) 0.087(16) 0.025(19) 0.032(14) -0.013(18)
C32 0.19(4) 0.26(5) 0.09(2) 0.04(3) 0.05(2) 0.09(4)
N10 0.077(11) 0.067(11) 0.051(9) -0.004(7) 0.024(8) 0.011(8)
C33 0.087(14) 0.044(11) 0.062(11) -0.009(9) 0.005(10) -0.009(9)
C34 0.089(17) 0.088(16) 0.089(17) -0.017(14) 0.006(14) -0.004(13)
C35 0.10(2) 0.11(2) 0.13(2) 0.02(2) -0.001(18) 0.02(2)
C36 0.16(3) 0.16(3) 0.11(2) 0.03(2) 0.08(2) 0.04(2)
C37 0.088(17) 0.083(15) 0.087(16) 0.012(13) 0.023(14) 0.016(13)
C38 0.15(3) 0.077(16) 0.085(17) 0.005(13) 0.045(18) 0.017(15)
C39 0.098(19) 0.11(2) 0.14(2) 0.02(2) 0.002(17) 0.036(18)
C40 0.11(2) 0.17(3) 0.13(2) 0.03(3) -0.037(19) -0.01(3)
C41 0.066(12) 0.066(12) 0.060(12) -0.006(10) 0.010(10) -0.008(10)
C42 0.097(19) 0.13(2) 0.077(16) 0.008(16) 0.023(14) 0.008(18)
C43 0.082(16) 0.17(3) 0.065(15) -0.006(16) 0.014(13) 0.035(18)
C44 0.15(3) 0.28(6) 0.16(3) 0.03(4) 0.10(3) 0.05(4)
C45 0.067(13) 0.074(13) 0.068(12) -0.019(10) 0.024(10) -0.014(10)
C46 0.104(18) 0.13(2) 0.097(17) -0.014(19) 0.056(15) 0.02(2)
C47 0.13(2) 0.16(3) 0.09(2) -0.025(19) 0.06(2) 0.02(2)
C48 0.058(15) 0.18(3) 0.12(2) 0.00(2) -0.001(16) -0.007(18)

loop_
_atom_type_symbol
_atom_type_description
_atom_type_scat_dispersion_real
_atom_type_scat_dispersion_imag
_atom_type_scat_source
C C 0.0033 0.0016 'International Tables Vol C Tables 4.2.6.8 and 6.1.1.4'
H H 0.0000 0.0000 'International Tables Vol C Tables 4.2.6.8 and 6.1.1.4'
N N 0.0061 0.0033 'International Tables Vol C Tables 4.2.6.8 and 6.1.1.4'
Br Br -0.2901 2.4595 'International Tables Vol C Tables 4.2.6.8 and 6.1.1.4'
Re Re -1.0185 7.2310 'International Tables Vol C Tables 4.2.6.8 and 6.1.1.4'

loop_
_geom_angle_atom_site_label_1
_geom_angle_atom_site_label_2
_geom_angle_atom_site_label_3
_geom_angle
_geom_angle_site_symmetry_1
_geom_angle_site_symmetry_3
_geom_angle_publ_flag
N1 Re1 N2 74.9(7) . . ?
N1 Re1 Br1 92.6(5) . . ?
N2 Re1 Br1 90.5(5) . . ?
N1 Re1 Br2 97.0(5) . . ?
N2 Re1 Br2 171.8(5) . . ?
Br1 Re1 Br2 91.21(11) . . ?
N1 Re1 Br3 169.1(5) . . ?
N2 Re1 Br3 94.7(5) . . ?
Br1 Re1 Br3 90.82(9) . . ?
Br2 Re1 Br3 93.32(10) . . ?
N1 Re1 Br4 84.9(5) . . ?
N2 Re1 Br4 88.3(5) . . ?
Br1 Re1 Br4 177.39(9) . . ?
Br2 Re1 Br4 89.61(10) . . ?
Br3 Re1 Br4 91.61(9) . . ?
C4 N1 C1 112(2) . . ?
C4 N1 Re1 117.8(14) . . ?
C1 N1 Re1 130.0(18) . . ?
C5 N2 C6 114.7(17) . . ?
C5 N2 Re1 118.1(15) . . ?
C6 N2 Re1 127.2(14) . . ?
C2 C1 N1 119(3) . . ?
C1 C2 C3 116(3) . . ?
N3 C3 C2 126(3) . . ?
N3 C4 N1 129(2) . . ?
N3 C4 C5 117(2) . . ?
N1 C4 C5 113.8(18) . . ?
N2 C5 N4 124(2) . . ?
N2 C5 C4 113.8(17) . . ?
N4 C5 C4 122.1(19) . . ?
C3 N3 C4 117(3) . . ?
C8 N4 C5 119.3(19) . . ?
C7 C6 N2 122(2) . . ?
C8 C7 C6 120(2) . . ?
C7 C8 N4 120(2) . . ?
N5 Re2 N6 75.7(8) . . ?
N5 Re2 Br6 94.8(5) . . ?
N6 Re2 Br6 170.3(5) . . ?
N5 Re2 Br5 88.4(5) . . ?
N6 Re2 Br5 89.4(5) . . ?
Br6 Re2 Br5 92.32(8) . . ?
N5 Re2 Br8 92.5(5) . . ?
N6 Re2 Br8 86.2(5) . . ?
Br6 Re2 Br8 92.37(8) . . ?
Br5 Re2 Br8 175.14(9) . . ?
N5 Re2 Br7 172.3(6) . . ?
N6 Re2 Br7 97.0(5) . . ?
Br6 Re2 Br7 92.60(8) . . ?
Br5 Re2 Br7 89.12(8) . . ?
Br8 Re2 Br7 89.40(8) . . ?
C9 N5 C12 117.1(18) . . ?
C9 N5 Re2 127.0(15) . . ?
C12 N5 Re2 115.9(15) . . ?
C13 N6 C16 117.8(18) . . ?
C13 N6 Re2 119.2(14) . . ?
C16 N6 Re2 123.0(15) . . ?
N5 C9 C10 121(2) . . ?
C11 C10 C9 120(2) . . ?
C10 C11 N7 119(2) . . ?
N7 C12 N5 123(2) . . ?
N7 C12 C13 122(2) . . ?
N5 C12 C13 115.0(18) . . ?
C12 N7 C11 120(2) . . ?
C13 N8 C14 117(2) . . ?
N8 C13 N6 125(2) . . ?
N8 C13 C12 120(2) . . ?
N6 C13 C12 113.0(18) . . ?
C15 C14 N8 122(2) . . ?
C14 C15 C16 120(3) . . ?
C15 C16 N6 118(2) . . ?
C29 N9 C25 115(2) . . ?
C29 N9 C17 112(2) . . ?
C25 N9 C17 99.5(17) . . ?
C29 N9 C21 110.6(17) . . ?
C25 N9 C21 99.3(14) . . ?
C17 N9 C21 119.2(17) . . ?
C18 C17 N9 118(3) . . ?
C17 C18 C19 111(4) . . ?
C20 C19 C18 110(5) . . ?
C22 C21 N9 112.4(7) . . ?
C21 C22 C23 114.0 . . ?
C24 C23 C22 116.1 . . ?
N9 C25 C26 112.1(19) . . ?
C27 C26 C25 108(2) . . ?
C26 C27 C28 115(3) . . ?
C30 C29 N9 116(3) . . ?
C29 C30 C31 109(3) . . ?
C32 C31 C30 108(3) . . ?
C41 N10 C33 111.1(15) . . ?
C41 N10 C37 111.2(15) . . ?
C33 N10 C37 107.4(16) . . ?
C41 N10 C45 106.7(15) . . ?
C33 N10 C45 111.3(14) . . ?
C37 N10 C45 109.2(17) . . ?
N10 C33 C34 117.5(16) . . ?
C35 C34 C33 116(2) . . ?
C34 C35 C36 110(2) . . ?
N10 C37 C38 117(2) . . ?
C39 C38 C37 111(2) . . ?
C38 C39 C40 115(3) . . ?
C42 C41 N10 118.5(19) . . ?
C43 C42 C41 115(2) . . ?
C44 C43 C42 122(3) . . ?
C46 C45 N10 115.4(18) . . ?
C45 C46 C47 109(2) . . ?
C48 C47 C46 115(2) . . ?

loop_
_geom_bond_atom_site_label_1
_geom_bond_atom_site_label_2
_geom_bond_distance
_geom_bond_site_symmetry_2
_geom_bond_publ_flag
Re1 N1 2.076(16) . ?
Re1 N2 2.076(16) . ?
Re1 Br1 2.514(3) . ?
Re1 Br2 2.523(3) . ?
Re1 Br3 2.531(3) . ?
Re1 Br4 2.536(3) . ?
N1 C4 1.33(2) . ?
N1 C1 1.44(3) . ?
N2 C5 1.32(2) . ?
N2 C6 1.38(3) . ?
C1 C2 1.36(4) . ?
C2 C3 1.39(4) . ?
C3 N3 1.20(4) . ?
C4 N3 1.30(3) . ?
C4 C5 1.46(3) . ?
C5 N4 1.35(2) . ?
N4 C8 1.34(3) . ?
C6 C7 1.35(3) . ?
C7 C8 1.32(3) . ?
Re2 N5 2.072(17) . ?
Re2 N6 2.090(16) . ?
Re2 Br6 2.519(2) . ?
Re2 Br5 2.520(2) . ?
Re2 Br8 2.521(2) . ?
Re2 Br7 2.540(2) . ?
N5 C9 1.33(3) . ?
N5 C12 1.39(3) . ?
N6 C13 1.32(2) . ?
N6 C16 1.38(3) . ?
C9 C10 1.40(3) . ?
C10 C11 1.36(3) . ?
C11 N7 1.36(3) . ?
C12 N7 1.32(3) . ?
C12 C13 1.45(3) . ?
N8 C13 1.31(3) . ?
N8 C14 1.34(3) . ?
C14 C15 1.33(4) . ?
C15 C16 1.37(3) . ?
N9 C29 1.49(3) . ?
N9 C25 1.55(3) . ?
N9 C17 1.56(3) . ?
N9 C21 1.69(2) . ?
C17 C18 1.42(4) . ?
C18 C19 1.60(6) . ?
C19 C20 1.45(6) . ?
C21 C22 1.2681 . ?
C22 C23 1.6591 . ?
C23 C24 1.2411 . ?
C25 C26 1.57(3) . ?
C26 C27 1.45(3) . ?
C27 C28 1.49(4) . ?
C29 C30 1.49(4) . ?
C30 C31 1.53(5) . ?
C31 C32 1.44(4) . ?
N10 C41 1.51(2) . ?
N10 C33 1.51(2) . ?
N10 C37 1.52(3) . ?
N10 C45 1.52(2) . ?
C33 C34 1.52(3) . ?
C34 C35 1.47(3) . ?
C35 C36 1.53(4) . ?
C37 C38 1.52(4) . ?
C38 C39 1.50(4) . ?
C39 C40 1.55(3) . ?
C41 C42 1.48(3) . ?
C42 C43 1.48(4) . ?
C43 C44 1.38(3) . ?
C45 C46 1.50(3) . ?
C46 C47 1.61(4) . ?
C47 C48 1.41(3) . ?
